data_2011379
loop_
_publ_author_name
'Kettmann, Viktor'
'Svetlik, Jan'

_publ_section_title
;(6<i>R</i>*,16<i>R</i>*)-9,14-Dihydro-6-methyl-6,16-methano-6<i>H</i>,16<i>H</i>-[2,4]benzothiazepino[3,4-<i>d</i>][1,3,5]benzoxadiazocine
 hydrobromide dimethylformamide hemisolvate
;
_journal_issue 9
_journal_name_full 'Acta Crystallographica Section C'
_journal_page_first 1115
_journal_page_last 1116
_journal_paper_doi 10.1107/S0108270100006727
_journal_volume 56
_journal_year 2000
_chemical_formula_iupac 'C19 H19 N2 O S , Br , 0.5C3 H7 N O'
_chemical_formula_moiety 'C19 H19 N2 O S , Br , 0.5C3 H7 N O'
_chemical_formula_structural 'C19 H19 N2 O S+ , Br- , 0.5C3 H7 N O'
_chemical_formula_sum 'C20.5 H22.5 Br N2.5 O1.5 S'
_chemical_formula_weight 439.89
_chemical_melting_point 511
_chemical_name_systematic
;
(6R*,16R*)-9,14-Dihydro-6-methyl-6,16-methano-6H,16H-[2,4]benzo-
thiazepino[3,4-d][1,3,5]benzoxadiazocine hydrobromide 0.5 dimethylformamide
;
_space_group_IT_number 14
_symmetry_cell_setting monoclinic
_symmetry_space_group_name_Hall '-P 2ybc'
_symmetry_space_group_name_H-M 'P 1 21/c 1'
_cell_angle_alpha 90.00
_cell_angle_beta 95.94(3)
_cell_angle_gamma 90.00
_cell_formula_units_Z 8
_cell_length_a 18.612(8)
_cell_length_b 19.807(9)
_cell_length_c 11.087(5)
_cell_measurement_reflns_used 15
_cell_measurement_temperature 293(2)
_cell_measurement_theta_max 22
_cell_measurement_theta_min 10
_cell_volume 4065(3)
_computing_cell_refinement 'Syntex P2~1~ diffractometer software '
_computing_data_collection 'Syntex P2~1~ diffractometer software '
_computing_data_reduction 'XP21 (Pavel\<c\'ik, 1987)'
_computing_molecular_graphics 'ORTEPII (Johnson, 1976) '
_computing_publication_material SHELXL97
_computing_structure_refinement 'SHELXL97 (Sheldrick, 1997)'
_computing_structure_solution 'SHELXS97 (Sheldrick, 1990)'
_diffrn_ambient_temperature 293(2)
_diffrn_measurement_device 'Syntex P2~1~ '
_diffrn_measurement_method \q/2\q
_diffrn_radiation_monochromator graphite
_diffrn_radiation_source 'fine-focus sealed tube'
_diffrn_radiation_type MoK\a
_diffrn_radiation_wavelength .71073
_diffrn_reflns_av_R_equivalents .024
_diffrn_reflns_limit_h_max 0
_diffrn_reflns_limit_h_min -22
_diffrn_reflns_limit_k_max 23
_diffrn_reflns_limit_k_min 0
_diffrn_reflns_limit_l_max 12
_diffrn_reflns_limit_l_min -12
_diffrn_reflns_number 7534
_diffrn_reflns_theta_max 25.08
_diffrn_reflns_theta_min 1.51
_diffrn_standards_decay_% 0
_diffrn_standards_interval_time 100
_diffrn_standards_number 2
_exptl_absorpt_coefficient_mu 2.141
_exptl_absorpt_correction_T_max .810
_exptl_absorpt_correction_T_min .495
_exptl_absorpt_correction_type '\y scan'
_exptl_absorpt_process_details '(North et al., 1968)'
_exptl_crystal_colour colourless
_exptl_crystal_density_diffrn 1.437
_exptl_crystal_density_meas 1.440(10)
_exptl_crystal_density_method 'flotation in bromoform/c-hexane '
_exptl_crystal_description plate
_exptl_crystal_F_000 1808
_exptl_crystal_size_max .35
_exptl_crystal_size_mid .30
_exptl_crystal_size_min .10
_refine_diff_density_max .39
_refine_diff_density_min -.31
_refine_ls_extinction_coef .0017(3)
_refine_ls_extinction_method 'SHELXL97 (Sheldrick, 1997)'
_refine_ls_goodness_of_fit_ref .896
_refine_ls_hydrogen_treatment constr
_refine_ls_matrix_type full
_refine_ls_number_parameters 483
_refine_ls_number_reflns 7166
_refine_ls_number_restraints 0
_refine_ls_restrained_S_all .896
_refine_ls_R_factor_all .181
_refine_ls_R_factor_gt .063
_refine_ls_shift/su_max .002
_refine_ls_structure_factor_coef Fsqd
_refine_ls_weighting_details 'calc w = 1/[\s^2^(Fo^2^)+(0.0758P)^2^] where P=(Fo^2^+2Fc^2^)/3'
_refine_ls_weighting_scheme calc
_refine_ls_wR_factor_ref .157
_reflns_number_gt 3573
_reflns_number_total 7166
_reflns_threshold_expression I>2\s(I)
_cod_data_source_file sk1354.cif
_cod_data_source_block II
_cod_original_sg_symbol_H-M 'P 21/c'
_cod_original_formula_sum 'C20.5 H22.5 Br1 N2.5 O1.5 S1 '
_cod_database_code 2011379
_cod_database_fobs_code 2011379

loop_
_symmetry_equiv_pos_as_xyz
'x, y, z'
'-x, y+1/2, -z+1/2'
'-x, -y, -z'
'x, -y-1/2, z-1/2'

loop_
_atom_site_label
_atom_site_fract_x
_atom_site_fract_y
_atom_site_fract_z
_atom_site_U_iso_or_equiv
_atom_site_adp_type
_atom_site_calc_flag
_atom_site_refinement_flags
_atom_site_occupancy
_atom_site_disorder_assembly
_atom_site_disorder_group
_atom_site_type_symbol
C1A .3670(5) .1067(6) .7573(9) .074(3) Uani d . 1 . . C
H1A .3341 .0759 .7203 .089 Uiso calc R 1 . . H
C2A .4245(6) .0846(6) .8386(11) .088(4) Uani d . 1 . . C
H2A .4289 .0389 .8569 .106 Uiso calc R 1 . . H
C3A .4742(7) .1287(8) .8915(11) .101(4) Uani d . 1 . . C
H3A .5123 .1133 .9454 .122 Uiso calc R 1 . . H
C4A .4675(5) .1961(7) .8642(10) .082(4) Uani d . 1 . . C
H4A .5020 .2264 .8982 .099 Uiso calc R 1 . . H
C5A .4104(5) .2193(6) .7876(8) .059(3) Uani d . 1 . . C
O6A .4056(3) .2875(4) .7611(6) .0685(18) Uani d . 1 . . O
C7A .3422(5) .3108(5) .6914(8) .059(3) Uani d . 1 . . C
N8A .2822(4) .3127(3) .7667(6) .0504(19) Uani d . 1 . . N
H8A .2819 .3454 .8175 .060 Uiso calc R 1 . . H
C9A .2281(4) .2685(4) .7642(8) .045(2) Uani d . 1 . . C
S10A .16091(12) .29550(12) .8474(2) .0560(7) Uani d . 1 . . S
C11A .0991(4) .2264(5) .8668(8) .060(3) Uani d . 1 . . C
H11A .0673 .2393 .9268 .072 Uiso calc R 1 . . H
H11B .0696 .2189 .7907 .072 Uiso calc R 1 . . H
C12A .1363(4) .1617(5) .9060(9) .055(3) Uani d . 1 . . C
C13A .1340(5) .1333(6) 1.0171(9) .072(3) Uani d . 1 . . C
H13A .1116 .1575 1.0746 .086 Uiso calc R 1 . . H
C14A .1619(7) .0727(8) 1.0496(12) .107(5) Uani d . 1 . . C
H14A .1585 .0554 1.1268 .128 Uiso calc R 1 . . H
C15A .1957(6) .0369(6) .9651(13) .096(4) Uani d . 1 . . C
H15A .2150 -.0055 .9846 .116 Uiso calc R 1 . . H
C16A .2012(5) .0640(5) .8510(11) .072(3) Uani d . 1 . . C
H16A .2248 .0396 .7953 .087 Uiso calc R 1 . . H
C17A .1721(4) .1267(5) .8184(9) .052(2) Uani d . 1 . . C
C18A .1786(4) .1577(5) .6981(8) .056(3) Uani d . 1 . . C
H18A .1915 .1229 .6427 .067 Uiso calc R 1 . . H
H18B .1320 .1758 .6666 .067 Uiso calc R 1 . . H
N19A .2331(3) .2123(4) .7017(6) .0436(17) Uani d . 1 . . N
C20A .2997(4) .1997(5) .6422(8) .053(2) Uani d . 1 . . C
H20A .2895 .1659 .5781 .063 Uiso calc R 1 . . H
C21A .3204(4) .2646(5) .5871(8) .060(3) Uani d . 1 . . C
H21A .2800 .2833 .5357 .072 Uiso calc R 1 . . H
H21B .3603 .2577 .5386 .072 Uiso calc R 1 . . H
C22A .3594(5) .1745(6) .7325(8) .060(3) Uani d . 1 . . C
C23A .3603(5) .3822(5) .6542(8) .076(3) Uani d . 1 . . C
H23A .3219 .3993 .5979 .113 Uiso calc R 1 . . H
H23B .4045 .3818 .6165 .113 Uiso calc R 1 . . H
H23C .3659 .4107 .7247 .113 Uiso calc R 1 . . H
C1B -.1531(5) .3465(5) .4358(9) .063(3) Uani d . 1 . . C
H1B -.1059 .3327 .4590 .076 Uiso calc R 1 . . H
C2B -.1682(6) .3859(5) .3325(10) .081(3) Uani d . 1 . . C
H2B -.1316 .3968 .2849 .098 Uiso calc R 1 . . H
C3B -.2367(7) .4085(5) .3010(10) .081(3) Uani d . 1 . . C
H3B -.2460 .4369 .2344 .097 Uiso calc R 1 . . H
C4B -.2919(6) .3900(5) .3661(9) .070(3) Uani d . 1 . . C
H4B -.3388 .4045 .3423 .084 Uiso calc R 1 . . H
C5B -.2778(5) .3489(4) .4693(8) .050(2) Uani d . 1 . . C
O6B -.3370(3) .3302(3) .5260(6) .0621(17) Uani d . 1 . . O
C7B -.3202(4) .2965(5) .6396(9) .054(2) Uani d . 1 . . C
N8B -.2963(4) .3439(3) .7334(6) .055(2) Uani d . 1 . . N
H8B -.3290 .3671 .7640 .066 Uiso calc R 1 . . H
C9B -.2280(4) .3551(4) .7770(8) .046(2) Uani d . 1 . . C
S10B -.22457(12) .40999(13) .9003(2) .0613(7) Uani d . 1 . . S
C11B -.1319(4) .4289(4) .9549(8) .061(3) Uani d . 1 . . C
H11C -.1316 .4642 1.0155 .074 Uiso calc R 1 . . H
H11D -.1103 .3890 .9943 .074 Uiso calc R 1 . . H
C12B -.0866(4) .4508(5) .8594(8) .051(2) Uani d . 1 . . C
C13B -.0580(5) .5159(5) .8583(9) .057(3) Uani d . 1 . . C
H13B -.0684 .5466 .9176 .069 Uiso calc R 1 . . H
C14B -.0151(5) .5356(5) .7718(11) .075(3) Uani d . 1 . . C
H14B .0046 .5788 .7734 .090 Uiso calc R 1 . . H
C15B -.0013(5) .4905(6) .6822(10) .080(3) Uani d . 1 . . C
H15B .0262 .5045 .6214 .096 Uiso calc R 1 . . H
C16B -.0267(5) .4268(5) .6804(9) .069(3) Uani d . 1 . . C
H16B -.0151 .3966 .6211 .083 Uiso calc R 1 . . H
C17B -.0707(4) .4065(5) .7687(8) .049(2) Uani d . 1 . . C
C18B -.0993(4) .3345(4) .7728(8) .054(2) Uani d . 1 . . C
H18C -.0709 .3057 .7252 .064 Uiso calc R 1 . . H
H18D -.0928 .3185 .8559 .064 Uiso calc R 1 . . H
N19B -.1755(3) .3281(3) .7270(6) .0443(18) Uani d . 1 . . N
C20B -.1935(4) .2846(4) .6157(8) .049(2) Uani d . 1 . . C
H20B -.1536 .2535 .6058 .058 Uiso calc R 1 . . H
C21B -.2603(4) .2459(4) .6333(8) .052(2) Uani d . 1 . . C
H21C -.2535 .2199 .7077 .063 Uiso calc R 1 . . H
H21D -.2719 .2151 .5661 .063 Uiso calc R 1 . . H
C22B -.2083(5) .3278(4) .5046(8) .049(2) Uani d . 1 . . C
C23B -.3916(4) .2634(5) .6664(9) .086(3) Uani d . 1 . . C
H23D -.4060 .2307 .6046 .129 Uiso calc R 1 . . H
H23E -.4283 .2974 .6673 .129 Uiso calc R 1 . . H
H23F -.3850 .2414 .7439 .129 Uiso calc R 1 . . H
Br1 .26794(5) .44797(4) .93392(9) .0612(3) Uani d . 1 . . Br
Br2 -.01535(4) .29124(5) 1.08177(9) .0553(3) Uani d . 1 . . Br
C1 -.4056(5) .4182(6) .9516(12) .092(4) Uani d . 1 . . C
H1 -.3627 .4406 .9762 .110 Uiso calc R 1 . . H
C2 -.5217(5) .3823(5) 1.0024(10) .086(3) Uani d . 1 . . C
H2C -.5256 .3504 1.0666 .128 Uiso calc R 1 . . H
H2D -.5224 .3587 .9267 .128 Uiso calc R 1 . . H
H2E -.5615 .4133 .9987 .128 Uiso calc R 1 . . H
C3 -.4424(5) .4544(6) 1.1417(8) .087(4) Uani d . 1 . . C
H3C -.4378 .4220 1.2064 .131 Uiso calc R 1 . . H
H3D -.4824 .4838 1.1512 .131 Uiso calc R 1 . . H
H3E -.3988 .4805 1.1436 .131 Uiso calc R 1 . . H
N -.4549(4) .4191(4) 1.0251(8) .064(2) Uani d . 1 . . N
O -.4102(4) .3907(5) .8523(9) .137(4) Uani d . 1 . . O

loop_
_atom_site_aniso_label
_atom_site_aniso_U_11
_atom_site_aniso_U_22
_atom_site_aniso_U_33
_atom_site_aniso_U_12
_atom_site_aniso_U_13
_atom_site_aniso_U_23
C1A .047(6) .105(10) .074(8) .017(6) .023(6) .001(7)
C2A .067(8) .100(10) .101(10) .027(7) .028(8) .026(9)
C3A .085(10) .151(14) .070(9) .036(10) .021(7) .023(10)
C4A .028(5) .145(12) .072(8) .005(7) -.004(5) -.036(9)
C5A .037(5) .088(8) .054(6) -.005(6) .016(5) -.022(7)
O6A .046(4) .087(5) .071(5) -.009(4) .004(4) -.016(4)
C7A .054(6) .079(8) .045(6) -.008(6) .011(5) -.006(6)
N8A .060(5) .046(4) .045(4) -.006(4) .010(4) -.008(4)
C9A .039(5) .051(6) .043(6) -.001(5) .000(4) .002(5)
S10A .0533(14) .0569(15) .0597(16) .0052(13) .0155(13) -.0110(14)
C11A .033(5) .088(7) .062(6) -.007(5) .019(5) -.009(6)
C12A .038(5) .070(7) .056(7) -.010(5) -.001(5) -.003(6)
C13A .083(8) .081(8) .051(7) -.032(7) .004(6) .012(7)
C14A .105(11) .116(13) .096(11) -.033(9) -.007(9) .049(10)
C15A .090(9) .069(9) .126(12) -.013(7) -.012(9) .046(9)
C16A .059(6) .054(7) .102(9) -.003(5) .001(6) .006(7)
C17A .036(5) .066(7) .054(6) -.018(5) -.003(5) .004(6)
C18A .041(5) .074(7) .049(6) .005(5) -.015(5) -.017(6)
N19A .032(4) .051(4) .047(4) -.013(4) -.004(3) -.014(4)
C20A .043(5) .074(7) .043(5) -.001(5) .016(5) -.016(6)
C21A .052(6) .089(8) .041(6) .001(5) .010(5) -.010(6)
C22A .062(7) .075(7) .044(6) .016(6) .008(5) .001(6)
C23A .085(7) .085(8) .063(7) -.016(6) .036(6) -.005(6)
C1B .077(7) .068(7) .047(6) -.006(6) .010(6) -.009(6)
C2B .088(9) .081(8) .073(9) -.023(7) .000(7) .009(7)
C3B .134(11) .050(7) .056(7) -.019(8) .000(8) .001(6)
C4B .092(8) .052(7) .059(7) .007(6) -.024(7) -.003(6)
C5B .057(6) .047(6) .044(6) .003(5) -.004(5) -.009(5)
O6B .044(4) .079(5) .062(4) .007(3) .000(3) .002(4)
C7B .038(5) .069(6) .059(6) .003(5) .014(5) .001(6)
N8B .055(5) .061(5) .053(5) .003(4) .018(4) -.016(4)
C9B .037(5) .041(5) .061(6) .001(4) .016(5) .010(5)
S10B .0558(15) .0692(17) .0606(17) .0006(13) .0137(13) -.0185(14)
C11B .072(6) .063(6) .046(6) .018(5) -.006(5) -.021(5)
C12B .051(5) .051(6) .049(6) .020(5) -.009(5) -.006(6)
C13B .055(6) .052(7) .062(7) .003(5) -.010(5) -.018(6)
C14B .059(7) .065(7) .097(9) -.016(6) -.007(7) -.005(7)
C15B .070(7) .088(9) .085(9) -.022(7) .021(6) -.006(8)
C16B .042(6) .076(8) .089(8) -.005(5) .003(6) -.015(7)
C17B .031(5) .061(6) .054(6) .005(5) -.002(5) -.001(6)
C18B .052(6) .056(6) .051(6) .025(5) -.003(5) -.001(5)
N19B .034(4) .050(4) .048(5) .010(3) .001(4) .006(4)
C20B .052(5) .043(5) .052(6) .008(5) .008(5) -.002(5)
C21B .062(6) .051(6) .044(5) -.009(5) .004(5) -.007(5)
C22B .054(6) .039(5) .051(6) .001(5) -.004(5) -.008(5)
C23B .045(6) .112(9) .108(9) -.021(6) .035(6) -.018(8)
Br1 .0783(7) .0412(5) .0662(7) -.0008(5) .0180(5) .0002(6)
Br2 .0467(5) .0626(6) .0558(6) -.0006(5) .0017(4) .0062(5)
C1 .042(6) .109(10) .130(11) -.002(6) .037(8) -.028(9)
C2 .054(6) .091(8) .113(9) -.002(6) .017(6) -.003(7)
C3 .071(7) .132(10) .058(7) -.025(7) .004(6) -.002(8)
N .035(4) .062(5) .094(7) .007(4) .010(5) .000(5)
O .070(5) .195(10) .151(8) -.013(5) .041(6) -.107(8)

loop_
_atom_type_symbol
_atom_type_description
_atom_type_scat_dispersion_real
_atom_type_scat_dispersion_imag
_atom_type_scat_source
C C .0033 .0016 'International Tables Vol C Tables 4.2.6.8 and 6.1.1.4'
H H .0000 .0000 'International Tables Vol C Tables 4.2.6.8 and 6.1.1.4'
N N .0061 .0033 'International Tables Vol C Tables 4.2.6.8 and 6.1.1.4'
O O .0106 .0060 'International Tables Vol C Tables 4.2.6.8 and 6.1.1.4'
S S .1246 .1234 'International Tables Vol C Tables 4.2.6.8 and 6.1.1.4'
Br Br -.2901 2.4595 'International Tables Vol C Tables 4.2.6.8 and 6.1.1.4'

loop_
_geom_angle_atom_site_label_1
_geom_angle_atom_site_label_2
_geom_angle_atom_site_label_3
_geom_angle
_geom_angle_publ_flag
C22A C1A C2A 119.5(11) ?
C3A C2A C1A 121.2(12) ?
C2A C3A C4A 119.2(13) ?
C5A C4A C3A 120.6(12) ?
C4A C5A O6A 119.1(10) ?
C4A C5A C22A 120.6(11) ?
O6A C5A C22A 120.2(9) ?
C5A O6A C7A 117.7(7) ?
O6A C7A N8A 109.7(7) ?
O6A C7A C21A 111.4(8) ?
N8A C7A C21A 107.1(7) ?
O6A C7A C23A 104.8(8) ?
N8A C7A C23A 109.6(8) ?
C21A C7A C23A 114.2(8) ?
C9A N8A C7A 126.3(7) yes
N19A C9A N8A 118.1(7) yes
N19A C9A S10A 129.8(6) yes
N8A C9A S10A 112.1(7) yes
C9A S10A C11A 109.6(4) yes
C12A C11A S10A 113.6(6) ?
C13A C12A C17A 118.7(9) ?
C13A C12A C11A 124.0(10) ?
C17A C12A C11A 117.1(9) ?
C14A C13A C12A 124.5(12) ?
C13A C14A C15A 117.9(12) ?
C14A C15A C16A 120.2(11) ?
C17A C16A C15A 121.4(11) ?
C16A C17A C12A 117.3(9) ?
C16A C17A C18A 122.6(10) ?
C12A C17A C18A 120.2(9) ?
N19A C18A C17A 113.5(7) ?
C9A N19A C18A 123.0(7) yes
C9A N19A C20A 118.9(6) yes
C18A N19A C20A 117.8(7) yes
N19A C20A C21A 107.5(7) ?
N19A C20A C22A 110.7(7) ?
C21A C20A C22A 110.7(8) ?
C20A C21A C7A 105.8(7) ?
C1A C22A C5A 118.8(10) ?
C1A C22A C20A 120.8(10) ?
C5A C22A C20A 120.3(10) ?
C2B C1B C22B 120.2(9) ?
C3B C2B C1B 120.0(11) ?
C2B C3B C4B 120.8(11) ?
C3B C4B C5B 119.8(10) ?
O6B C5B C22B 124.2(8) ?
O6B C5B C4B 115.8(9) ?
C22B C5B C4B 119.9(9) ?
C5B O6B C7B 114.5(6) ?
O6B C7B N8B 110.8(7) ?
O6B C7B C21B 111.4(7) ?
N8B C7B C21B 107.0(7) ?
O6B C7B C23B 104.8(7) ?
N8B C7B C23B 110.3(7) ?
C21B C7B C23B 112.6(8) ?
C9B N8B C7B 125.7(7) yes
N19B C9B N8B 120.8(8) yes
N19B C9B S10B 129.0(7) yes
N8B C9B S10B 110.2(6) yes
C9B S10B C11B 110.4(4) yes
C12B C11B S10B 114.5(6) ?
C17B C12B C13B 117.8(9) ?
C17B C12B C11B 120.7(9) ?
C13B C12B C11B 121.5(9) ?
C14B C13B C12B 121.4(9) ?
C13B C14B C15B 119.1(10) ?
C16B C15B C14B 121.7(10) ?
C15B C16B C17B 119.2(10) ?
C12B C17B C16B 120.6(9) ?
C12B C17B C18B 117.9(8) ?
C16B C17B C18B 121.4(8) ?
N19B C18B C17B 113.6(6) ?
C9B N19B C18B 124.5(7) yes
C9B N19B C20B 118.2(7) yes
C18B N19B C20B 117.2(6) yes
C21B C20B C22B 108.4(7) ?
C21B C20B N19B 107.6(6) ?
C22B C20B N19B 110.6(6) ?
C20B C21B C7B 107.2(7) ?
C5B C22B C1B 119.2(9) ?
C5B C22B C20B 119.6(8) ?
C1B C22B C20B 121.2(8) ?
O C1 N 125.9(11) ?
C1 N C2 122.7(10) ?
C1 N C3 120.3(9) ?
C2 N C3 116.8(8) ?

loop_
_geom_bond_atom_site_label_1
_geom_bond_atom_site_label_2
_geom_bond_site_symmetry_2
_geom_bond_distance
_geom_bond_publ_flag
C1A C22A . 1.375(12) ?
C1A C2A . 1.396(13) ?
C2A C3A . 1.360(15) ?
C3A C4A . 1.372(15) ?
C4A C5A . 1.369(13) ?
C5A O6A . 1.384(11) ?
C5A C22A . 1.393(12) ?
O6A C7A . 1.419(10) ?
C7A N8A . 1.462(10) yes
C7A C21A . 1.498(11) ?
C7A C23A . 1.521(12) ?
N8A C9A . 1.332(9) yes
C9A N19A . 1.320(9) yes
C9A S10A . 1.715(8) yes
S10A C11A . 1.814(8) yes
C11A C12A . 1.500(12) ?
C12A C13A . 1.359(12) ?
C12A C17A . 1.414(11) ?
C13A C14A . 1.341(14) ?
C14A C15A . 1.379(15) ?
C15A C16A . 1.387(14) ?
C16A C17A . 1.388(12) ?
C17A C18A . 1.484(11) ?
C18A N19A . 1.481(10) yes
N19A C20A . 1.484(9) yes
C20A C21A . 1.491(11) ?
C20A C22A . 1.502(11) ?
C1B C2B . 1.390(12) ?
C1B C22B . 1.392(11) ?
C2B C3B . 1.361(13) ?
C3B C4B . 1.366(12) ?
C4B C5B . 1.407(12) ?
C5B O6B . 1.374(9) ?
C5B C22B . 1.377(11) ?
O6B C7B . 1.431(10) ?
C7B N8B . 1.437(10) yes
C7B C21B . 1.506(10) ?
C7B C23B . 1.538(10) ?
N8B C9B . 1.332(9) yes
C9B N19B . 1.289(9) yes
C9B S10B . 1.742(9) yes
S10B C11B . 1.807(8) yes
C11B C12B . 1.484(11) ?
C12B C17B . 1.390(11) ?
C12B C13B . 1.396(11) ?
C13B C14B . 1.366(12) ?
C14B C15B . 1.379(13) ?
C15B C16B . 1.348(12) ?
C16B C17B . 1.399(11) ?
C17B C18B . 1.524(11) ?
C18B N19B . 1.462(9) yes
N19B C20B . 1.513(9) yes
C20B C21B . 1.490(10) ?
C20B C22B . 1.501(11) ?
C1 O . 1.224(12) ?
C1 N . 1.289(11) ?
C2 N . 1.441(10) ?
C3 N . 1.466(11) ?

loop_
_geom_torsion_atom_site_label_1
_geom_torsion_atom_site_label_2
_geom_torsion_atom_site_label_3
_geom_torsion_atom_site_label_4
_geom_torsion
_geom_torsion_publ_flag
C22A C1A C2A C3A -1.6(16) ?
C1A C2A C3A C4A .0(18) ?
C2A C3A C4A C5A 1.9(18) ?
C3A C4A C5A O6A -179.4(9) ?
C3A C4A C5A C22A -2.2(15) ?
C4A C5A O6A C7A -173.8(8) ?
C22A C5A O6A C7A 9.1(12) ?
C5A O6A C7A N8A 74.9(9) ?
C5A O6A C7A C21A -43.6(10) ?
C5A O6A C7A C23A -167.6(7) ?
O6A C7A N8A C9A -103.9(9) ?
C21A C7A N8A C9A 17.2(12) ?
C23A C7A N8A C9A 141.6(8) ?
C7A N8A C9A N19A 10.5(12) yes
C7A N8A C9A S10A -169.8(7) ?
N19A C9A S10A C11A 11.6(9) ?
N8A C9A S10A C11A -167.9(6) ?
C9A S10A C11A C12A 47.4(8) yes
S10A C11A C12A C13A 111.3(9) ?
S10A C11A C12A C17A -72.7(9) yes
C17A C12A C13A C14A -1.9(15) ?
C11A C12A C13A C14A 174.1(9) ?
C12A C13A C14A C15A .6(18) ?
C13A C14A C15A C16A .9(18) ?
C14A C15A C16A C17A -1.0(17) ?
C15A C16A C17A C12A -.3(13) ?
C15A C16A C17A C18A 178.5(9) ?
C13A C12A C17A C16A 1.7(12) ?
C11A C12A C17A C16A -174.6(7) ?
C13A C12A C17A C18A -177.1(8) ?
C11A C12A C17A C18A 6.6(11) ?
C16A C17A C18A N19A -103.9(9) ?
C12A C17A C18A N19A 74.9(9) yes
N8A C9A N19A C18A 176.2(7) ?
S10A C9A N19A C18A -3.3(12) ?
N8A C9A N19A C20A 2.7(11) yes
S10A C9A N19A C20A -176.8(6) ?
C17A C18A N19A C9A -62.3(10) yes
C17A C18A N19A C20A 111.2(8) ?
C9A N19A C20A C21A -41.9(9) ?
C18A N19A C20A C21A 144.3(7) ?
C9A N19A C20A C22A 79.2(10) ?
C18A N19A C20A C22A -94.7(9) ?
N19A C20A C21A C7A 67.2(8) ?
C22A C20A C21A C7A -53.9(9) ?
O6A C7A C21A C20A 65.8(9) ?
N8A C7A C21A C20A -54.2(9) ?
C23A C7A C21A C20A -175.7(7) ?
C2A C1A C22A C5A 1.3(14) ?
C2A C1A C22A C20A 177.8(8) ?
C4A C5A C22A C1A .6(14) ?
O6A C5A C22A C1A 177.7(8) ?
C4A C5A C22A C20A -175.9(8) ?
O6A C5A C22A C20A 1.2(13) ?
N19A C20A C22A C1A 87.7(10) yes
C21A C20A C22A C1A -153.2(8) ?
N19A C20A C22A C5A -95.8(10) ?
C21A C20A C22A C5A 23.3(11) yes
C22B C1B C2B C3B 2.6(14) ?
C1B C2B C3B C4B -3.6(15) ?
C2B C3B C4B C5B 2.1(15) ?
C3B C4B C5B O6B -177.2(8) ?
C3B C4B C5B C22B .3(13) ?
C22B C5B O6B C7B 10.9(11) ?
C4B C5B O6B C7B -171.7(7) ?
C5B O6B C7B N8B 76.8(8) ?
C5B O6B C7B C21B -42.3(10) ?
C5B O6B C7B C23B -164.3(7) ?
O6B C7B N8B C9B -101.2(9) ?
C21B C7B N8B C9B 20.4(11) ?
C23B C7B N8B C9B 143.2(8) ?
C7B N8B C9B N19B 7.7(13) yes
C7B N8B C9B S10B -173.7(7) ?
N19B C9B S10B C11B 1.4(9) ?
N8B C9B S10B C11B -177.0(6) ?
C9B S10B C11B C12B 50.4(8) yes
S10B C11B C12B C17B -66.1(9) yes
S10B C11B C12B C13B 114.7(8) ?
C17B C12B C13B C14B -.6(12) ?
C11B C12B C13B C14B 178.6(8) ?
C12B C13B C14B C15B 1.6(14) ?
C13B C14B C15B C16B -2.7(15) ?
C14B C15B C16B C17B 2.7(15) ?
C13B C12B C17B C16B .6(12) ?
C11B C12B C17B C16B -178.6(7) ?
C13B C12B C17B C18B 177.5(7) ?
C11B C12B C17B C18B -1.7(11) ?
C15B C16B C17B C12B -1.7(13) ?
C15B C16B C17B C18B -178.5(8) ?
C12B C17B C18B N19B 79.1(9) yes
C16B C17B C18B N19B -104.1(9) ?
N8B C9B N19B C18B -176.3(7) ?
S10B C9B N19B C18B 5.4(12) ?
N8B C9B N19B C20B 1.4(11) yes
S10B C9B N19B C20B -176.9(6) ?
C17B C18B N19B C9B -64.9(11) yes
C17B C18B N19B C20B 117.3(8) ?
C9B N19B C20B C21B -37.5(9) ?
C18B N19B C20B C21B 140.4(7) ?
C9B N19B C20B C22B 80.7(9) ?
C18B N19B C20B C22B -101.4(8) ?
C22B C20B C21B C7B -55.9(9) ?
N19B C20B C21B C7B 63.7(8) ?
O6B C7B C21B C20B 66.5(9) ?
N8B C7B C21B C20B -54.7(9) ?
C23B C7B C21B C20B -176.1(8) ?
O6B C5B C22B C1B 176.0(8) ?
C4B C5B C22B C1B -1.2(12) ?
O6B C5B C22B C20B -3.5(12) ?
C4B C5B C22B C20B 179.2(7) ?
C2B C1B C22B C5B -.2(13) ?
C2B C1B C22B C20B 179.3(8) ?
C21B C20B C22B C5B 27.2(10) yes
N19B C20B C22B C5B -90.6(9) ?
C21B C20B C22B C1B -152.3(8) ?
N19B C20B C22B C1B 89.9(9) yes
O C1 N C2 4.7(19) ?
O C1 N C3 -179.8(12) ?
